data_2017723
loop_
_publ_author_name
'Chapin, Brette M.'
'Hughs, Lauren D.'
'Golen, James A.'
'Rheingold, Arnold L.'
'Johnson, Adam R.'

_publ_section_title
;
 Chlorido(\h^5^-cyclopentadienyl)bis(dimethylamido)titanium,
 [TiCl(\h^5^-C~5~H~5~)(NMe~2~)~2~]
;
_journal_coeditor_code SF3132
_journal_issue 7
_journal_name_full 'Acta Crystallographica Section C'
_journal_page_first m191
_journal_page_last m193
_journal_paper_doi 10.1107/S0108270110023176
_journal_volume 66
_journal_year 2010
_chemical_formula_iupac '[Ti (C5 H5) (C2 H6 N1)2 Cl]'
_chemical_formula_moiety 'C9 H17 Cl N2 Ti'
_chemical_formula_sum 'C9 H17 Cl N2 Ti'
_chemical_formula_weight 236.60
_chemical_melting_point 336
_chemical_name_systematic
;
Chlorido(\h^5^-cyclopentadienyl)bis(dimethylamido)titanium
;
_space_group_IT_number 14
_symmetry_cell_setting monoclinic
_symmetry_space_group_name_Hall '-P 2yn'
_symmetry_space_group_name_H-M 'P 1 21/n 1'
_atom_sites_solution_hydrogens geom
_atom_sites_solution_primary direct
_atom_sites_solution_secondary difmap
_cell_angle_alpha 90.00
_cell_angle_beta 104.2590(10)
_cell_angle_gamma 90.00
_cell_formula_units_Z 4
_cell_length_a 9.3621(9)
_cell_length_b 11.0618(10)
_cell_length_c 11.5907(11)
_cell_measurement_reflns_used 9781
_cell_measurement_temperature 100(2)
_cell_measurement_theta_max 25.38
_cell_measurement_theta_min 2.51
_cell_volume 1163.37(19)
_computing_cell_refinement 'SMART (Bruker, 2003)'
_computing_data_collection 'SMART (Bruker, 2003)'
_computing_data_reduction 'SAINT (Bruker, 2003)'
_computing_molecular_graphics 'Crystalmaker (Palmer, 2005)'
_computing_publication_material 'SHELXTL (Sheldrick, 2008)'
_computing_structure_refinement 'SHELXL97 (Sheldrick, 2008)'
_computing_structure_solution 'SHELXS97 (Sheldrick, 2008)'
_diffrn_ambient_temperature 100(2)
_diffrn_measured_fraction_theta_full 0.998
_diffrn_measured_fraction_theta_max 0.998
_diffrn_measurement_device_type 'Bruker SMART CCD area-detector'
_diffrn_measurement_method '\f and \w'
_diffrn_radiation_monochromator graphite
_diffrn_radiation_source 'fine-focus sealed tube'
_diffrn_radiation_type MoK\a
_diffrn_radiation_wavelength 0.71073
_diffrn_reflns_av_R_equivalents 0.0345
_diffrn_reflns_av_sigmaI/netI 0.0209
_diffrn_reflns_limit_h_max 11
_diffrn_reflns_limit_h_min -11
_diffrn_reflns_limit_k_max 13
_diffrn_reflns_limit_k_min -13
_diffrn_reflns_limit_l_max 13
_diffrn_reflns_limit_l_min -13
_diffrn_reflns_number 14937
_diffrn_reflns_theta_full 25.39
_diffrn_reflns_theta_max 25.39
_diffrn_reflns_theta_min 2.51
_exptl_absorpt_coefficient_mu 0.925
_exptl_absorpt_correction_T_max 0.8366
_exptl_absorpt_correction_T_min 0.8366
_exptl_absorpt_correction_type multi-scan
_exptl_absorpt_process_details '(SADABS; Sheldrick, 2003)'
_exptl_crystal_colour 'dark red'
_exptl_crystal_density_diffrn 1.351
_exptl_crystal_density_method 'not measured'
_exptl_crystal_description block
_exptl_crystal_F_000 496
_exptl_crystal_size_max 0.20
_exptl_crystal_size_mid 0.20
_exptl_crystal_size_min 0.20
_refine_diff_density_max 0.324
_refine_diff_density_min -0.251
_refine_ls_extinction_method none
_refine_ls_goodness_of_fit_ref 1.075
_refine_ls_hydrogen_treatment constr
_refine_ls_matrix_type full
_refine_ls_number_parameters 122
_refine_ls_number_reflns 2133
_refine_ls_number_restraints 0
_refine_ls_restrained_S_all 1.075
_refine_ls_R_factor_all 0.0279
_refine_ls_R_factor_gt 0.0246
_refine_ls_shift/su_max 0.000
_refine_ls_shift/su_mean 0.000
_refine_ls_structure_factor_coef Fsqd
_refine_ls_weighting_details 'calc w = 1/[\s^2^(Fo^2^)+(0.0284P)^2^+0.6046P] where P=(Fo^2^+2Fc^2^)/3'
_refine_ls_weighting_scheme calc
_refine_ls_wR_factor_gt 0.0612
_refine_ls_wR_factor_ref 0.0635
_reflns_number_gt 1960
_reflns_number_total 2133
_reflns_threshold_expression I>2\s(I)
_cod_data_source_file sf3132.cif
_cod_data_source_block 1a
_cod_original_sg_symbol_H-M 'P 21/n'
_cod_database_code 2017723
_cod_database_fobs_code 2017723

loop_
_symmetry_equiv_pos_as_xyz
'x, y, z'
'-x+1/2, y+1/2, -z+1/2'
'-x, -y, -z'
'x-1/2, -y-1/2, z-1/2'

loop_
_atom_site_type_symbol
_atom_site_label
_atom_site_fract_x
_atom_site_fract_y
_atom_site_fract_z
_atom_site_U_iso_or_equiv
_atom_site_adp_type
_atom_site_calc_flag
_atom_site_refinement_flags
_atom_site_occupancy
_atom_site_disorder_assembly
_atom_site_disorder_group
Ti Ti1 0.21237(3) 0.33216(3) 0.47002(2) 0.01448(10) Uani d . 1 . .
Cl Cl1 0.32843(4) 0.45489(4) 0.63118(4) 0.02238(12) Uani d . 1 . .
N N1 0.05397(14) 0.24969(13) 0.51023(12) 0.0188(3) Uani d . 1 . .
N N2 0.35083(15) 0.20437(13) 0.48327(12) 0.0180(3) Uani d . 1 . .
C C1 0.02702(19) 0.43809(17) 0.32309(15) 0.0259(4) Uani d . 1 . .
H H1A -0.0758 0.4560 0.3287 0.031 Uiso calc R 1 . .
C C2 0.07278(19) 0.33411(16) 0.27054(15) 0.0229(4) Uani d . 1 . .
H H2A 0.0072 0.2676 0.2295 0.027 Uiso calc R 1 . .
C C3 0.22210(19) 0.35011(17) 0.27068(15) 0.0247(4) Uani d . 1 . .
H H3A 0.2802 0.2971 0.2292 0.030 Uiso calc R 1 . .
C C4 0.2699(2) 0.46095(17) 0.32627(16) 0.0276(4) Uani d . 1 . .
H H4A 0.3676 0.5000 0.3312 0.033 Uiso calc R 1 . .
C C5 0.1480(2) 0.51503(17) 0.35797(16) 0.0296(4) Uani d . 1 . .
H H5A 0.1464 0.5978 0.3923 0.036 Uiso calc R 1 . .
C C6 0.1004(2) 0.20015(17) 0.63148(15) 0.0255(4) Uani d . 1 . .
H H6A 0.0848 0.1125 0.6289 0.038 Uiso calc R 1 . .
H H6B 0.0421 0.2374 0.6816 0.038 Uiso calc R 1 . .
H H6C 0.2051 0.2176 0.6647 0.038 Uiso calc R 1 . .
C C7 -0.09587(19) 0.21187(18) 0.45330(16) 0.0265(4) Uani d . 1 . .
H H7A -0.1594 0.2254 0.5078 0.040 Uiso calc R 1 . .
H H7B -0.0963 0.1258 0.4333 0.040 Uiso calc R 1 . .
H H7C -0.1328 0.2590 0.3805 0.040 Uiso calc R 1 . .
C C8 0.32302(19) 0.07510(15) 0.48449(16) 0.0237(4) Uani d . 1 . .
H H8A 0.3886 0.0389 0.5551 0.036 Uiso calc R 1 . .
H H8B 0.3415 0.0381 0.4127 0.036 Uiso calc R 1 . .
H H8C 0.2202 0.0612 0.4864 0.036 Uiso calc R 1 . .
C C9 0.49634(18) 0.22941(17) 0.46392(15) 0.0233(4) Uani d . 1 . .
H H9A 0.5722 0.1934 0.5285 0.035 Uiso calc R 1 . .
H H9B 0.5114 0.3170 0.4626 0.035 Uiso calc R 1 . .
H H9C 0.5031 0.1946 0.3877 0.035 Uiso calc R 1 . .

loop_
_atom_site_aniso_label
_atom_site_aniso_U_11
_atom_site_aniso_U_22
_atom_site_aniso_U_33
_atom_site_aniso_U_12
_atom_site_aniso_U_13
_atom_site_aniso_U_23
Ti1 0.01332(16) 0.01598(17) 0.01359(16) 0.00148(11) 0.00225(11) 0.00040(11)
Cl1 0.0195(2) 0.0246(2) 0.0216(2) -0.00071(16) 0.00208(16) -0.00661(16)
N1 0.0170(7) 0.0210(7) 0.0179(7) -0.0004(6) 0.0035(5) -0.0002(6)
N2 0.0178(7) 0.0194(7) 0.0165(7) 0.0025(6) 0.0038(5) 0.0003(6)
C1 0.0220(9) 0.0341(10) 0.0197(9) 0.0114(8) 0.0015(7) 0.0091(8)
C2 0.0210(9) 0.0323(10) 0.0129(8) 0.0013(7) -0.0005(7) 0.0015(7)
C3 0.0225(9) 0.0377(11) 0.0140(8) 0.0075(8) 0.0049(7) 0.0064(7)
C4 0.0247(9) 0.0335(10) 0.0228(9) -0.0041(8) 0.0028(7) 0.0121(8)
C5 0.0400(11) 0.0210(9) 0.0254(9) 0.0071(8) 0.0034(8) 0.0088(8)
C6 0.0267(9) 0.0292(10) 0.0220(9) -0.0008(8) 0.0084(7) 0.0048(8)
C7 0.0201(9) 0.0322(10) 0.0277(10) -0.0073(8) 0.0064(7) -0.0038(8)
C8 0.0267(9) 0.0189(9) 0.0247(9) 0.0036(7) 0.0049(7) -0.0029(7)
C9 0.0172(8) 0.0313(10) 0.0216(9) 0.0062(7) 0.0054(7) 0.0037(7)

loop_
_atom_type_symbol
_atom_type_description
_atom_type_scat_dispersion_real
_atom_type_scat_dispersion_imag
_atom_type_scat_source
C C 0.0033 0.0016 'International Tables Vol C Tables 4.2.6.8 and 6.1.1.4'
H H 0.0000 0.0000 'International Tables Vol C Tables 4.2.6.8 and 6.1.1.4'
N N 0.0061 0.0033 'International Tables Vol C Tables 4.2.6.8 and 6.1.1.4'
Cl Cl 0.1484 0.1585 'International Tables Vol C Tables 4.2.6.8 and 6.1.1.4'
Ti Ti 0.2776 0.4457 'International Tables Vol C Tables 4.2.6.8 and 6.1.1.4'

loop_
_geom_angle_atom_site_label_1
_geom_angle_atom_site_label_2
_geom_angle_atom_site_label_3
_geom_angle_site_symmetry_1
_geom_angle_site_symmetry_3
_geom_angle
_geom_angle_publ_flag
N1 Ti1 N2 . . 100.48(6) ?
N1 Ti1 C3 . . 120.42(6) ?
N2 Ti1 C3 . . 87.21(6) ?
N1 Ti1 Cl1 . . 108.64(4) ?
N2 Ti1 Cl1 . . 101.14(4) ?
C3 Ti1 Cl1 . . 127.79(5) ?
N1 Ti1 C4 . . 142.68(6) ?
N2 Ti1 C4 . . 103.72(6) ?
C3 Ti1 C4 . . 34.84(7) ?
Cl1 Ti1 C4 . . 94.10(5) ?
N1 Ti1 C2 . . 88.12(6) ?
N2 Ti1 C2 . . 106.77(6) ?
C3 Ti1 C2 . . 34.86(6) ?
Cl1 Ti1 C2 . . 144.14(5) ?
C4 Ti1 C2 . . 57.91(6) ?
N1 Ti1 C5 . . 115.58(6) ?
N2 Ti1 C5 . . 138.33(6) ?
C3 Ti1 C5 . . 57.34(7) ?
Cl1 Ti1 C5 . . 87.04(5) ?
C4 Ti1 C5 . . 34.62(7) ?
C2 Ti1 C5 . . 57.12(6) ?
N1 Ti1 C1 . . 86.39(6) ?
N2 Ti1 C1 . . 140.92(6) ?
C3 Ti1 C1 . . 57.25(6) ?
Cl1 Ti1 C1 . . 113.07(5) ?
C4 Ti1 C1 . . 57.10(6) ?
C2 Ti1 C1 . . 34.50(6) ?
C5 Ti1 C1 . . 33.69(6) ?
C7 N1 C6 . . 110.52(13) ?
C7 N1 Ti1 . . 138.73(11) ?
C6 N1 Ti1 . . 110.47(10) ?
C8 N2 C9 . . 111.34(14) ?
C8 N2 Ti1 . . 127.78(11) ?
C9 N2 Ti1 . . 119.37(11) ?
C5 C1 C2 . . 108.07(16) ?
C5 C1 Ti1 . . 72.57(10) ?
C2 C1 Ti1 . . 70.62(9) ?
C5 C1 H1A . . 125.9 ?
C2 C1 H1A . . 125.9 ?
Ti1 C1 H1A . . 125.9 ?
C3 C2 C1 . . 107.62(16) ?
C3 C2 Ti1 . . 71.94(9) ?
C1 C2 Ti1 . . 74.88(10) ?
C3 C2 H2A . . 125.9 ?
C1 C2 H2A . . 125.9 ?
Ti1 C2 H2A . . 125.9 ?
C4 C3 C2 . . 108.30(16) ?
C4 C3 Ti1 . . 72.98(10) ?
C2 C3 Ti1 . . 73.20(9) ?
C4 C3 H3A . . 125.6 ?
C2 C3 H3A . . 125.6 ?
Ti1 C3 H3A . . 125.6 ?
C3 C4 C5 . . 107.55(16) ?
C3 C4 Ti1 . . 72.18(10) ?
C5 C4 Ti1 . . 74.46(10) ?
C3 C4 H4A . . 125.9 ?
C5 C4 H4A . . 125.9 ?
Ti1 C4 H4A . . 125.9 ?
C1 C5 C4 . . 108.43(17) ?
C1 C5 Ti1 . . 73.75(10) ?
C4 C5 Ti1 . . 70.92(10) ?
C1 C5 H5A . . 125.7 ?
C4 C5 H5A . . 125.7 ?
Ti1 C5 H5A . . 125.7 ?
N1 C6 H6A . . 109.5 ?
N1 C6 H6B . . 109.5 ?
H6A C6 H6B . . 109.5 ?
N1 C6 H6C . . 109.5 ?
H6A C6 H6C . . 109.5 ?
H6B C6 H6C . . 109.5 ?
N1 C7 H7A . . 109.5 ?
N1 C7 H7B . . 109.5 ?
H7A C7 H7B . . 109.5 ?
N1 C7 H7C . . 109.5 ?
H7A C7 H7C . . 109.5 ?
H7B C7 H7C . . 109.5 ?
N2 C8 H8A . . 109.5 ?
N2 C8 H8B . . 109.5 ?
H8A C8 H8B . . 109.5 ?
N2 C8 H8C . . 109.5 ?
H8A C8 H8C . . 109.5 ?
H8B C8 H8C . . 109.5 ?
N2 C9 H9A . . 109.5 ?
N2 C9 H9B . . 109.5 ?
H9A C9 H9B . . 109.5 ?
N2 C9 H9C . . 109.5 ?
H9A C9 H9C . . 109.5 ?
H9B C9 H9C . . 109.5 ?

loop_
_geom_bond_atom_site_label_1
_geom_bond_atom_site_label_2
_geom_bond_site_symmetry_2
_geom_bond_distance
_geom_bond_publ_flag
Ti1 N1 . 1.8945(14) ?
Ti1 N2 . 1.8984(14) ?
Ti1 C3 . 2.3430(17) ?
Ti1 Cl1 . 2.3480(5) ?
Ti1 C4 . 2.3534(17) ?
Ti1 C2 . 2.3592(17) ?
Ti1 C5 . 2.3993(18) ?
Ti1 C1 . 2.4143(16) ?
N1 C7 . 1.457(2) ?
N1 C6 . 1.471(2) ?
N2 C8 . 1.454(2) ?
N2 C9 . 1.461(2) ?
C1 C5 . 1.395(3) ?
C1 C2 . 1.416(3) ?
C1 H1A . 1.0000 ?
C2 C3 . 1.409(2) ?
C2 H2A . 1.0000 ?
C3 C4 . 1.406(3) ?
C3 H3A . 1.0000 ?
C4 C5 . 1.415(3) ?
C4 H4A . 1.0000 ?
C5 H5A . 1.0000 ?
C6 H6A . 0.9800 ?
C6 H6B . 0.9800 ?
C6 H6C . 0.9800 ?
C7 H7A . 0.9800 ?
C7 H7B . 0.9800 ?
C7 H7C . 0.9800 ?
C8 H8A . 0.9800 ?
C8 H8B . 0.9800 ?
C8 H8C . 0.9800 ?
C9 H9A . 0.9800 ?
C9 H9B . 0.9800 ?
C9 H9C . 0.9800 ?
